data_1554984
loop_
_publ_author_name
'Lu, Mengsi'
'Allemann, Oliver'
'Xu, Jun'
'Linden, Anthony'
'Baldridge, Kim K.'
'Siegel, Jay S.'

_publ_section_title
;
 Peraryl-X-onium ions of nitrogen and oxygen
;
_journal_issue 15
_journal_name_full 'Organic Chemistry Frontiers'
_journal_page_first 2640
_journal_paper_doi 10.1039/C9QO00633H
_journal_volume 6
_journal_year 2019
_chemical_formula_moiety 'C H6 B11 Cl6, C19 H15 O'
_chemical_formula_sum 'C20 H21 B11 Cl6 O'
_chemical_formula_weight 608.98
_space_group_crystal_system orthorhombic
_space_group_IT_number 61
_space_group_name_Hall '-P 2ac 2ab'
_space_group_name_H-M_alt 'P b c a'
_atom_sites_solution_hydrogens mixed
_atom_sites_solution_primary dual
_audit_creation_date 2019-01-11
_audit_creation_method
;
Olex2 1.2
(compiled 2018.05.29 svn.r3508 for OlexSys, GUI svn.r5506)
;
_audit_update_record
;
2019-01-12 deposited with the CCDC.	2019-06-12 downloaded from the CCDC.
;
_cell_angle_alpha 90
_cell_angle_beta 90
_cell_angle_gamma 90
_cell_formula_units_Z 8
_cell_length_a 19.0146(6)
_cell_length_b 13.8372(3)
_cell_length_c 21.2518(5)
_cell_measurement_reflns_used 29092
_cell_measurement_temperature 113.15
_cell_measurement_theta_max 32.9370
_cell_measurement_theta_min 1.8940
_cell_volume 5591.5(3)
_computing_cell_refinement 'CrysAlisPro 1.171.38.46 (Rigaku OD, 2015)'
_computing_data_collection 'CrysAlisPro 1.171.38.46 (Rigaku OD, 2015)'
_computing_data_reduction 'CrysAlisPro 1.171.38.46 (Rigaku OD, 2015)'
_computing_molecular_graphics 'Olex2 (Dolomanov et al., 2009)'
_computing_publication_material 'Olex2 (Dolomanov et al., 2009)'
_computing_structure_refinement 'ShelXL (Sheldrick, 2015)'
_computing_structure_solution 'ShelXT (Sheldrick, 2015)'
_diffrn_ambient_temperature 113.15
_diffrn_detector 'CCD plate'
_diffrn_measured_fraction_theta_full 0.983
_diffrn_measured_fraction_theta_max 0.983
_diffrn_measurement_details
;
List of Runs (angles in degrees, time in seconds):

  # Type    Start    End  Width  t~exp~   \w     \q     \k     \f   Frames
#--------------------------------------------------------------------------
  1  \w   -115.00  65.00   1.00    4.00    --  -25.00  45.00   0.00  180
  2  \w   -115.00  65.00   1.00    4.00    --  -25.00  45.00  90.00  180
  3  \w   -115.00  65.00   1.00    4.00    --  -25.00  45.00 180.00  180
;
_diffrn_measurement_device 'abstract diffractometer'
_diffrn_measurement_device_type 'Rigaku XtaLAB P200'
_diffrn_measurement_method '\w scans'
_diffrn_orient_matrix_type 'CrysAlisPro convention (1999,Acta A55,543-557)'
_diffrn_orient_matrix_UB_11 -0.0025785000
_diffrn_orient_matrix_UB_12 0.0503279000
_diffrn_orient_matrix_UB_13 -0.0058893000
_diffrn_orient_matrix_UB_21 0.0208591000
_diffrn_orient_matrix_UB_22 0.0094895000
_diffrn_orient_matrix_UB_23 0.0269760000
_diffrn_orient_matrix_UB_31 0.0308142000
_diffrn_orient_matrix_UB_32 -0.0022410000
_diffrn_orient_matrix_UB_33 -0.0187491000
_diffrn_radiation_monochromator graphite
_diffrn_radiation_probe x-ray
_diffrn_radiation_type MoK\a
_diffrn_radiation_wavelength 0.71073
_diffrn_reflns_av_R_equivalents 0.0511
_diffrn_reflns_av_unetI/netI 0.0214
_diffrn_reflns_Laue_measured_fraction_full 0.983
_diffrn_reflns_Laue_measured_fraction_max 0.983
_diffrn_reflns_limit_h_max 22
_diffrn_reflns_limit_h_min -22
_diffrn_reflns_limit_k_max 16
_diffrn_reflns_limit_k_min -16
_diffrn_reflns_limit_l_max 25
_diffrn_reflns_limit_l_min -25
_diffrn_reflns_number 49304
_diffrn_reflns_point_group_measured_fraction_full 0.983
_diffrn_reflns_point_group_measured_fraction_max 0.983
_diffrn_reflns_theta_full 25.026
_diffrn_reflns_theta_max 25.025
_diffrn_reflns_theta_min 1.917
_diffrn_source 'fine-focus sealed X-ray tube'
_diffrn_source_type 'Enhance (Mo) X-ray Source'
_exptl_absorpt_coefficient_mu 0.632
_exptl_absorpt_correction_T_max 1.00000
_exptl_absorpt_correction_T_min 0.82187
_exptl_absorpt_correction_type multi-scan
_exptl_absorpt_process_details
;
CrysAlisPro 1.171.38.46 (Rigaku Oxford Diffraction, 2015)
Empirical absorption correction using spherical harmonics,
 implemented in SCALE3 ABSPACK scaling algorithm.
;
_exptl_crystal_colour colourless
_exptl_crystal_colour_primary colourless
_exptl_crystal_density_diffrn 1.447
_exptl_crystal_description prism
_exptl_crystal_F_000 2448
_exptl_crystal_size_max 0.2
_exptl_crystal_size_mid 0.2
_exptl_crystal_size_min 0.2
_refine_diff_density_max 1.444
_refine_diff_density_min -0.629
_refine_diff_density_rms 0.059
_refine_ls_extinction_method none
_refine_ls_goodness_of_fit_ref 1.043
_refine_ls_hydrogen_treatment mixed
_refine_ls_matrix_type full
_refine_ls_number_parameters 348
_refine_ls_number_reflns 4854
_refine_ls_number_restraints 0
_refine_ls_restrained_S_all 1.043
_refine_ls_R_factor_all 0.0452
_refine_ls_R_factor_gt 0.0392
_refine_ls_shift/su_max 0.001
_refine_ls_shift/su_mean 0.000
_refine_ls_structure_factor_coef Fsqd
_refine_ls_weighting_details 'w=1/[\s^2^(Fo^2^)+(0.0542P)^2^+7.2759P] where P=(Fo^2^+2Fc^2^)/3'
_refine_ls_weighting_scheme calc
_refine_ls_wR_factor_gt 0.1062
_refine_ls_wR_factor_ref 0.1098
_reflns_Friedel_coverage 0.000
_reflns_number_gt 4302
_reflns_number_total 4854
_reflns_threshold_expression 'I > 2\s(I)'
_cod_data_source_file c9qo00633h2.cif
_cod_data_source_block r20170322d_09302017
_cod_database_code 1554984
_shelx_shelxl_version_number 2018/3
_chemical_oxdiff_formula 'C20 H21 B11 Cl6 O'
_shelx_space_group_comment
;
The symmetry employed for this shelxl refinement is uniquely defined
by the following loop, which should always be used as a source of
symmetry information in preference to the above space-group names.
They are only intended as comments.
;
_shelx_estimated_absorpt_t_max 0.884
_shelx_estimated_absorpt_t_min 0.884
_reflns_odcompleteness_completeness 98.38
_reflns_odcompleteness_iscentric 1
_reflns_odcompleteness_theta 24.97
_olex2_refinement_description
;
1. Fixed Uiso
 At 1.2 times of:
  All B(H) groups, All C(H) groups
 At 1.5 times of:
  All C(H,H,H) groups
2.a Aromatic/amide H refined with riding coordinates:
 C9(H9), C14(H14), C15(H15), C12(H12), C18(H18), C17(H17), C5(H5), C11(H11),
 C10(H10), C2(H2), C3(H3), C4(H4)
2.b Idealised Me refined as rotating group:
 C19(H19A,H19B,H19C)
2.c Boron cage BH refined with riding coordinates:
 B3(H3A), B2(H2A), B1(H1), B4(H4A), B5(H5A)
;
_olex2_submission_special_instructions 'No special instructions were received'
_oxdiff_exptl_absorpt_empirical_details
;
Empirical correction (ABSPACK) includes:
- Absorption correction using spherical harmonics
- Frame scaling
- Detector area scaling
;
_oxdiff_exptl_absorpt_empirical_full_max 1.188
_oxdiff_exptl_absorpt_empirical_full_min 0.846

loop_
_space_group_symop_operation_xyz
'x, y, z'
'-x+1/2, -y, z+1/2'
'-x, y+1/2, -z+1/2'
'x+1/2, -y+1/2, -z'
'-x, -y, -z'
'x-1/2, y, -z-1/2'
'x, -y-1/2, z-1/2'
'-x-1/2, y-1/2, z'

loop_
_atom_site_label
_atom_site_type_symbol
_atom_site_fract_x
_atom_site_fract_y
_atom_site_fract_z
_atom_site_U_iso_or_equiv
_atom_site_adp_type
_atom_site_occupancy
_atom_site_site_symmetry_order
_atom_site_calc_flag
_atom_site_refinement_flags_posn
Cl5 Cl 0.77883(3) 0.68907(4) 0.69446(3) 0.02640(16) Uani 1 1 d .
Cl6 Cl 0.63027(3) 0.75529(4) 0.59757(3) 0.02762(16) Uani 1 1 d .
Cl4 Cl 0.60278(3) 0.60129(5) 0.73453(3) 0.03056(17) Uani 1 1 d .
Cl1 Cl 0.79961(4) 0.68328(4) 0.52295(3) 0.03236(17) Uani 1 1 d .
Cl2 Cl 0.63388(4) 0.60256(5) 0.45594(3) 0.03985(19) Uani 1 1 d .
Cl3 Cl 0.51178(4) 0.54668(6) 0.58583(4) 0.0450(2) Uani 1 1 d .
O1 O 0.52651(10) 0.40506(13) 0.85995(9) 0.0338(4) Uani 1 1 d .
C7 C 0.45476(13) 0.50391(19) 0.80112(12) 0.0290(6) Uani 1 1 d .
C8 C 0.48271(13) 0.4128(2) 0.80328(12) 0.0295(6) Uani 1 1 d .
C6 C 0.48175(14) 0.5589(2) 0.85441(13) 0.0337(6) Uani 1 1 d .
C1 C 0.52721(15) 0.5010(2) 0.88777(13) 0.0356(7) Uani 1 1 d .
C20 C 0.71892(14) 0.41414(18) 0.60429(12) 0.0267(5) Uani 1 1 d .
C9 C 0.47172(16) 0.3390(2) 0.76212(14) 0.0385(7) Uani 1 1 d .
H9 H 0.492895 0.277187 0.766722 0.046 Uiso 1 1 calc R
C14 C 0.65007(15) 0.3771(2) 0.83383(13) 0.0377(6) Uani 1 1 d .
H14 H 0.652432 0.439090 0.814718 0.045 Uiso 1 1 calc R
C15 C 0.70746(16) 0.3168(2) 0.83606(13) 0.0409(7) Uani 1 1 d .
H15 H 0.750827 0.337785 0.818551 0.049 Uiso 1 1 calc R
C12 C 0.41018(14) 0.5246(2) 0.75074(14) 0.0374(6) Uani 1 1 d .
H12 H 0.389464 0.586711 0.746261 0.045 Uiso 1 1 calc R
C13 C 0.58934(14) 0.3434(2) 0.86054(12) 0.0317(6) Uani 1 1 d .
C18 C 0.58103(15) 0.2553(2) 0.88806(13) 0.0375(6) Uani 1 1 d .
H18 H 0.537465 0.235478 0.905759 0.045 Uiso 1 1 calc R
B9 B 0.73550(14) 0.59956(18) 0.64703(12) 0.0197(5) Uani 1 1 d .
C16 C 0.70329(15) 0.2260(2) 0.86335(12) 0.0370(6) Uani 1 1 d .
C17 C 0.64002(16) 0.1959(2) 0.88876(13) 0.0379(7) Uani 1 1 d .
H17 H 0.636795 0.133398 0.907051 0.046 Uiso 1 1 calc R
C5 C 0.47226(17) 0.6532(2) 0.87593(17) 0.0488(8) Uani 1 1 d .
H5 H 0.440936 0.696257 0.855284 0.059 Uiso 1 1 calc R
C11 C 0.39708(15) 0.4525(2) 0.70770(13) 0.0403(7) Uani 1 1 d .
H11 H 0.366549 0.465414 0.673335 0.048 Uiso 1 1 calc R
C10 C 0.42692(16) 0.3619(2) 0.71291(14) 0.0421(7) Uani 1 1 d .
H10 H 0.416519 0.314268 0.682096 0.050 Uiso 1 1 calc R
B11 B 0.66209(14) 0.63328(19) 0.59873(12) 0.0210(5) Uani 1 1 d .
B3 B 0.72157(15) 0.47894(19) 0.67227(13) 0.0243(6) Uani 1 1 d .
H3A H 0.741256 0.451807 0.718695 0.029 Uiso 1 1 calc R
B8 B 0.74426(15) 0.59889(19) 0.56359(12) 0.0219(5) Uani 1 1 d .
B2 B 0.78008(15) 0.5035(2) 0.60910(13) 0.0240(6) Uani 1 1 d .
H2A H 0.838145 0.492242 0.614026 0.029 Uiso 1 1 calc R
B10 B 0.64865(14) 0.55838(19) 0.66609(13) 0.0218(5) Uani 1 1 d .
B1 B 0.73574(15) 0.4776(2) 0.53752(13) 0.0265(6) Uani 1 1 d .
H1 H 0.764693 0.449215 0.495515 0.032 Uiso 1 1 calc R
C2 C 0.56547(16) 0.5257(3) 0.94007(15) 0.0484(8) Uani 1 1 d .
H2 H 0.595756 0.481943 0.961335 0.058 Uiso 1 1 calc R
C3 C 0.55570(19) 0.6208(3) 0.95896(17) 0.0591(10) Uani 1 1 d .
H3 H 0.581335 0.644535 0.994090 0.071 Uiso 1 1 calc R
B7 B 0.66323(15) 0.5578(2) 0.53068(13) 0.0248(6) Uani 1 1 d .
C4 C 0.50984(19) 0.6819(3) 0.92817(18) 0.0582(10) Uani 1 1 d .
H4 H 0.503943 0.745865 0.943483 0.070 Uiso 1 1 calc R
C19 C 0.76786(19) 0.1622(3) 0.86659(16) 0.0565(9) Uani 1 1 d .
H19A H 0.795020 0.169002 0.827650 0.085 Uiso 1 1 calc GR
H19B H 0.753400 0.094693 0.871729 0.085 Uiso 1 1 calc GR
H19C H 0.796956 0.181656 0.902481 0.085 Uiso 1 1 calc GR
B4 B 0.64037(15) 0.4371(2) 0.63971(14) 0.0274(6) Uani 1 1 d .
H4A H 0.607007 0.382488 0.664649 0.033 Uiso 1 1 calc R
B6 B 0.60395(15) 0.5326(2) 0.59402(13) 0.0248(6) Uani 1 1 d .
B5 B 0.64899(15) 0.4373(2) 0.55620(14) 0.0278(6) Uani 1 1 d .
H5A H 0.620983 0.382795 0.526372 0.033 Uiso 1 1 calc R
H20 H 0.7354(16) 0.351(2) 0.6058(13) 0.034(8) Uiso 1 1 d .

loop_
_atom_site_aniso_label
_atom_site_aniso_U_11
_atom_site_aniso_U_22
_atom_site_aniso_U_33
_atom_site_aniso_U_23
_atom_site_aniso_U_13
_atom_site_aniso_U_12
Cl5 0.0318(3) 0.0226(3) 0.0248(3) -0.0027(2) -0.0060(2) -0.0032(2)
Cl6 0.0328(3) 0.0187(3) 0.0314(3) 0.0024(2) -0.0042(2) 0.0040(2)
Cl4 0.0330(3) 0.0319(3) 0.0268(3) 0.0001(2) 0.0097(2) 0.0002(3)
Cl1 0.0404(4) 0.0295(3) 0.0272(3) 0.0028(3) 0.0092(3) -0.0082(3)
Cl2 0.0510(4) 0.0454(4) 0.0231(3) 0.0000(3) -0.0132(3) -0.0005(3)
Cl3 0.0269(3) 0.0464(4) 0.0616(5) -0.0078(4) -0.0057(3) -0.0003(3)
O1 0.0368(10) 0.0351(10) 0.0296(10) -0.0050(8) -0.0072(8) -0.0058(8)
C7 0.0238(12) 0.0344(14) 0.0288(14) -0.0036(11) 0.0091(10) -0.0063(11)
C8 0.0269(13) 0.0375(15) 0.0242(13) 0.0006(11) -0.0018(10) -0.0090(11)
C6 0.0269(13) 0.0387(15) 0.0354(15) -0.0076(12) 0.0121(11) -0.0073(12)
C1 0.0327(14) 0.0407(16) 0.0332(15) -0.0140(12) 0.0080(12) -0.0138(12)
C20 0.0306(13) 0.0165(12) 0.0330(14) -0.0020(10) 0.0006(11) 0.0002(10)
C9 0.0434(16) 0.0336(15) 0.0385(16) -0.0065(12) -0.0055(13) -0.0072(13)
C14 0.0437(16) 0.0407(16) 0.0288(14) 0.0068(12) 0.0003(12) -0.0053(13)
C15 0.0386(16) 0.0573(19) 0.0268(14) 0.0057(13) 0.0034(12) -0.0060(14)
C12 0.0309(14) 0.0454(17) 0.0359(15) 0.0014(13) 0.0070(12) 0.0047(12)
C13 0.0330(14) 0.0366(15) 0.0257(13) -0.0022(11) -0.0053(11) -0.0042(12)
C18 0.0394(15) 0.0408(16) 0.0321(15) 0.0005(12) 0.0002(12) -0.0091(13)
B9 0.0230(13) 0.0182(12) 0.0178(12) 0.0007(10) 0.0001(10) -0.0012(10)
C16 0.0434(16) 0.0497(17) 0.0179(12) -0.0014(12) -0.0036(11) 0.0038(13)
C17 0.0494(18) 0.0359(16) 0.0285(14) 0.0020(12) -0.0040(12) -0.0037(13)
C5 0.0431(17) 0.0446(18) 0.059(2) -0.0188(16) 0.0143(15) -0.0054(14)
C11 0.0340(15) 0.0581(19) 0.0287(14) -0.0022(13) -0.0012(12) 0.0001(14)
C10 0.0437(17) 0.0479(18) 0.0345(15) -0.0113(13) -0.0056(13) -0.0056(14)
B11 0.0247(13) 0.0181(13) 0.0203(13) -0.0003(10) -0.0023(10) 0.0001(10)
B3 0.0294(14) 0.0195(13) 0.0241(14) 0.0035(11) 0.0004(11) -0.0004(11)
B8 0.0259(14) 0.0209(13) 0.0189(13) -0.0006(10) 0.0009(11) -0.0023(11)
B2 0.0267(14) 0.0205(13) 0.0247(14) -0.0004(10) 0.0013(11) 0.0001(11)
B10 0.0251(13) 0.0186(13) 0.0217(13) 0.0020(10) 0.0031(11) -0.0020(11)
B1 0.0308(15) 0.0228(14) 0.0258(14) -0.0043(11) 0.0012(11) -0.0009(12)
C2 0.0394(17) 0.068(2) 0.0381(17) -0.0148(16) -0.0015(13) -0.0136(15)
C3 0.052(2) 0.077(3) 0.048(2) -0.0358(19) 0.0101(16) -0.0263(19)
B7 0.0302(15) 0.0237(14) 0.0205(13) -0.0026(11) -0.0039(11) -0.0018(11)
C4 0.051(2) 0.056(2) 0.068(2) -0.0341(19) 0.0168(18) -0.0157(17)
C19 0.059(2) 0.071(2) 0.0393(18) 0.0083(17) 0.0004(15) 0.0175(18)
B4 0.0294(15) 0.0202(13) 0.0327(15) -0.0004(12) 0.0014(12) -0.0026(11)
B6 0.0248(14) 0.0213(13) 0.0284(14) -0.0029(11) -0.0018(11) -0.0023(11)
B5 0.0302(15) 0.0215(14) 0.0318(15) -0.0048(12) -0.0021(12) -0.0037(12)

loop_
_atom_type_symbol
_atom_type_description
_atom_type_scat_dispersion_real
_atom_type_scat_dispersion_imag
_atom_type_scat_source
C C 0.0033 0.0016 'International Tables Vol C Tables 4.2.6.8 and 6.1.1.4'
H H 0.0000 0.0000 'International Tables Vol C Tables 4.2.6.8 and 6.1.1.4'
B B 0.0013 0.0007 'International Tables Vol C Tables 4.2.6.8 and 6.1.1.4'
Cl Cl 0.1484 0.1585 'International Tables Vol C Tables 4.2.6.8 and 6.1.1.4'
O O 0.0106 0.0060 'International Tables Vol C Tables 4.2.6.8 and 6.1.1.4'

loop_
_geom_angle_atom_site_label_1
_geom_angle_atom_site_label_2
_geom_angle_atom_site_label_3
_geom_angle
C1 O1 C8 105.8(2)
C1 O1 C13 121.3(2)
C13 O1 C8 120.72(19)
C8 C7 C6 108.6(2)
C8 C7 C12 116.8(2)
C12 C7 C6 134.6(3)
C7 C8 O1 108.3(2)
C9 C8 O1 124.0(2)
C9 C8 C7 127.6(3)
C1 C6 C7 108.5(2)
C1 C6 C5 117.2(3)
C5 C6 C7 134.3(3)
C6 C1 O1 108.5(2)
C2 C1 O1 124.2(3)
C2 C1 C6 127.3(3)
B3 C20 B4 63.39(16)
B3 C20 B5 115.6(2)
B3 C20 H20 117.1(17)
B2 C20 B3 62.96(16)
B2 C20 B4 115.95(19)
B2 C20 B5 115.6(2)
B2 C20 H20 116.8(19)
B1 C20 B3 115.55(19)
B1 C20 B2 62.97(16)
B1 C20 B4 116.0(2)
B1 C20 B5 63.24(16)
B1 C20 H20 116.9(17)
B4 C20 B5 63.02(17)
B4 C20 H20 117.2(18)
B5 C20 H20 117.5(18)
C8 C9 H9 123.0
C8 C9 C10 114.1(3)
C10 C9 H9 123.0
C15 C14 H14 121.7
C13 C14 H14 121.7
C13 C14 C15 116.7(3)
C14 C15 H15 119.4
C14 C15 C16 121.3(3)
C16 C15 H15 119.4
C7 C12 H12 121.0
C11 C12 C7 118.1(3)
C11 C12 H12 121.0
C14 C13 O1 119.0(2)
C18 C13 O1 115.5(2)
C18 C13 C14 125.5(3)
C13 C18 H18 121.9
C13 C18 C17 116.1(3)
C17 C18 H18 121.9
B11 B9 Cl5 119.88(17)
B3 B9 Cl5 123.21(17)
B3 B9 B11 107.56(18)
B3 B9 B8 108.08(18)
B3 B9 B10 59.66(15)
B8 B9 Cl5 121.27(17)
B8 B9 B11 60.30(15)
B8 B9 B10 108.02(18)
B2 B9 Cl5 123.59(18)
B2 B9 B11 107.89(18)
B2 B9 B3 60.18(15)
B2 B9 B8 59.87(15)
B2 B9 B10 107.78(18)
B10 B9 Cl5 120.97(17)
B10 B9 B11 59.70(15)
C15 C16 C19 120.1(3)
C17 C16 C15 119.1(3)
C17 C16 C19 120.8(3)
C18 C17 H17 119.3
C16 C17 C18 121.3(3)
C16 C17 H17 119.3
C6 C5 H5 121.1
C4 C5 C6 117.8(3)
C4 C5 H5 121.1
C12 C11 H11 119.0
C12 C11 C10 122.1(3)
C10 C11 H11 119.0
C9 C10 H10 119.3
C11 C10 C9 121.4(3)
C11 C10 H10 119.3
Cl6 B11 B9 121.01(17)
Cl6 B11 B8 122.49(17)
B9 B11 B8 59.48(15)
B10 B11 Cl6 120.60(17)
B10 B11 B9 60.12(14)
B10 B11 B8 107.71(18)
B7 B11 Cl6 122.96(17)
B7 B11 B9 107.57(19)
B7 B11 B8 59.82(15)
B7 B11 B10 108.16(19)
B6 B11 Cl6 121.73(18)
B6 B11 B9 108.16(18)
B6 B11 B8 108.02(18)
B6 B11 B10 60.15(15)
B6 B11 B7 60.27(15)
C20 B3 B9 104.10(19)
C20 B3 H3A 125.5
C20 B3 B2 58.51(15)
C20 B3 B10 103.92(19)
C20 B3 B4 58.34(16)
B9 B3 H3A 122.2
B9 B3 B2 59.83(15)
B9 B3 B10 60.74(15)
B9 B3 B4 108.46(19)
B2 B3 H3A 121.4
B2 B3 B4 108.1(2)
B10 B3 H3A 122.3
B10 B3 B2 108.35(19)
B10 B3 B4 59.81(15)
B4 B3 H3A 121.4
Cl1 B8 B11 122.56(17)
B9 B8 Cl1 122.06(17)
B9 B8 B11 60.22(14)
B9 B8 B7 108.12(19)
B2 B8 Cl1 121.47(18)
B2 B8 B9 59.76(14)
B2 B8 B11 107.74(18)
B2 B8 B1 60.08(15)
B2 B8 B7 107.95(19)
B1 B8 Cl1 121.26(18)
B1 B8 B9 107.88(18)
B1 B8 B11 107.52(19)
B1 B8 B7 59.84(15)
B7 B8 Cl1 121.69(17)
B7 B8 B11 59.77(15)
C20 B2 B9 104.23(19)
C20 B2 B3 58.53(15)
C20 B2 B8 104.24(19)
C20 B2 H2A 125.3
C20 B2 B1 58.47(15)
B9 B2 B3 59.98(15)
B9 B2 B8 60.37(15)
B9 B2 H2A 122.3
B9 B2 B1 108.33(19)
B3 B2 H2A 121.3
B8 B2 B3 108.32(19)
B8 B2 H2A 122.3
B8 B2 B1 60.03(15)
B1 B2 B3 108.14(19)
B1 B2 H2A 121.3
B9 B10 Cl4 121.66(17)
B11 B10 Cl4 121.78(17)
B11 B10 B9 60.18(14)
B11 B10 B6 59.79(15)
B3 B10 Cl4 121.61(18)
B3 B10 B9 59.59(15)
B3 B10 B11 107.88(19)
B3 B10 B4 60.49(15)
B3 B10 B6 108.15(19)
B4 B10 Cl4 121.65(17)
B4 B10 B9 108.09(19)
B4 B10 B11 107.94(19)
B4 B10 B6 59.94(16)
B6 B10 Cl4 121.92(18)
B6 B10 B9 107.91(18)
C20 B1 B8 104.20(19)
C20 B1 B2 58.56(15)
C20 B1 H1 125.2
C20 B1 B7 104.2(2)
C20 B1 B5 58.61(16)
B8 B1 B2 59.88(15)
B8 B1 H1 122.4
B8 B1 B7 60.37(15)
B8 B1 B5 108.1(2)
B2 B1 H1 121.4
B2 B1 B5 108.1(2)
B7 B1 B2 108.21(19)
B7 B1 H1 122.4
B7 B1 B5 59.75(16)
B5 B1 H1 121.4
C1 C2 H2 123.2
C1 C2 C3 113.6(3)
C3 C2 H2 123.2
C2 C3 H3 119.1
C4 C3 C2 121.9(3)
C4 C3 H3 119.1
B11 B7 Cl2 120.78(18)
B11 B7 B8 60.41(15)
B11 B7 B6 59.78(15)
B8 B7 Cl2 120.35(18)
B8 B7 B6 108.11(18)
B1 B7 Cl2 121.99(18)
B1 B7 B11 107.99(19)
B1 B7 B8 59.79(15)
B1 B7 B6 107.81(19)
B6 B7 Cl2 122.49(19)
B5 B7 Cl2 123.22(18)
B5 B7 B11 107.49(19)
B5 B7 B8 108.14(19)
B5 B7 B1 60.41(16)
B5 B7 B6 59.41(16)
C5 C4 C3 122.2(3)
C5 C4 H4 118.9
C3 C4 H4 118.9
C16 C19 H19A 109.5
C16 C19 H19B 109.5
C16 C19 H19C 109.5
H19A C19 H19B 109.5
H19A C19 H19C 109.5
H19B C19 H19C 109.5
C20 B4 B3 58.27(15)
C20 B4 B10 103.78(19)
C20 B4 H4A 125.5
C20 B4 B6 103.8(2)
C20 B4 B5 58.62(16)
B3 B4 H4A 121.6
B10 B4 B3 59.70(15)
B10 B4 H4A 122.6
B10 B4 B6 60.34(15)
B10 B4 B5 107.74(19)
B6 B4 B3 107.85(19)
B6 B4 H4A 122.6
B6 B4 B5 59.44(16)
B5 B4 B3 107.8(2)
B5 B4 H4A 121.6
Cl3 B6 B11 122.25(18)
Cl3 B6 B10 122.18(18)
Cl3 B6 B7 121.84(19)
Cl3 B6 B4 121.32(19)
B11 B6 B10 60.05(14)
B11 B6 B7 59.96(15)
B10 B6 B7 107.84(19)
B4 B6 B11 107.97(19)
B4 B6 B10 59.72(15)
B4 B6 B7 108.0(2)
B5 B6 Cl3 121.12(18)
B5 B6 B11 107.98(19)
B5 B6 B10 108.0(2)
B5 B6 B7 59.84(16)
B5 B6 B4 60.33(17)
C20 B5 B1 58.16(16)
C20 B5 B7 103.92(19)
C20 B5 B4 58.36(16)
C20 B5 B6 104.21(19)
C20 B5 H5A 125.6
B1 B5 H5A 121.6
B7 B5 B1 59.84(16)
B7 B5 B4 108.66(19)
B7 B5 H5A 122.2
B4 B5 B1 107.9(2)
B4 B5 H5A 121.3
B6 B5 B1 108.41(19)
B6 B5 B7 60.74(16)
B6 B5 B4 60.22(16)
B6 B5 H5A 122.0

loop_
_geom_bond_atom_site_label_1
_geom_bond_atom_site_label_2
_geom_bond_distance
Cl5 B9 1.797(3)
Cl6 B11 1.794(3)
Cl4 B10 1.797(3)
Cl1 B8 1.794(3)
Cl2 B7 1.794(3)
Cl3 B6 1.772(3)
O1 C8 1.468(3)
O1 C1 1.453(3)
O1 C13 1.468(3)
C7 C8 1.369(4)
C7 C6 1.458(4)
C7 C12 1.395(4)
C8 C9 1.361(4)
C6 C1 1.376(4)
C6 C5 1.394(4)
C1 C2 1.372(4)
C20 B3 1.701(4)
C20 B2 1.701(4)
C20 B1 1.699(4)
C20 B4 1.703(4)
C20 B5 1.707(4)
C20 H20 0.93(3)
C9 H9 0.9500
C9 C10 1.386(4)
C14 H14 0.9500
C14 C15 1.375(4)
C14 C13 1.369(4)
C15 H15 0.9500
C15 C16 1.387(4)
C12 H12 0.9500
C12 C11 1.377(4)
C13 C18 1.362(4)
C18 H18 0.9500
C18 C17 1.390(4)
B9 B11 1.794(4)
B9 B3 1.773(4)
B9 B8 1.781(4)
B9 B2 1.770(4)
B9 B10 1.793(4)
C16 C17 1.383(4)
C16 C19 1.513(4)
C17 H17 0.9500
C5 H5 0.9500
C5 C4 1.379(5)
C11 H11 0.9500
C11 C10 1.380(4)
C10 H10 0.9500
B11 B8 1.796(4)
B11 B10 1.786(4)
B11 B7 1.784(4)
B11 B6 1.781(4)
B3 H3A 1.1200
B3 B2 1.777(4)
B3 B10 1.774(4)
B3 B4 1.788(4)
B8 B2 1.772(4)
B8 B1 1.775(4)
B8 B7 1.785(4)
B2 H2A 1.1200
B2 B1 1.776(4)
B10 B4 1.776(4)
B10 B6 1.788(4)
B1 H1 1.1200
B1 B7 1.776(4)
B1 B5 1.786(4)
C2 H2 0.9500
C2 C3 1.389(5)
C3 H3 0.9500
C3 C4 1.379(6)
B7 B6 1.790(4)
B7 B5 1.774(4)
C4 H4 0.9500
C19 H19A 0.9800
C19 H19B 0.9800
C19 H19C 0.9800
B4 H4A 1.1200
B4 B6 1.780(4)
B4 B5 1.782(4)
B6 B5 1.766(4)
B5 H5A 1.1200
